data_2102953
loop_
_publ_author_name
'Ryoko, Makita'
'\=kiyoaki, Tanaka'
'\=Onuki, Yoshichika'
'\=Hiroshi, Tatewaki'

_publ_contact_author_address
;
Graduate School of Materials Science & Engineering
Nagoya Institute of Technology
Gokiso-cho, Showa-ku,
Nagoya 466-8555,
Japan
;
_publ_contact_author_email 14515020@stn.nitech.ac.jp
_publ_contact_author_fax '81 52 735 5162'
_publ_contact_author_name 'Ryoko Makita'
_publ_contact_author_phone '81 52 735 5162'
_publ_section_title
;
 Inversion of 4<i>f</i>-states in CeB~6~ thermally excited at 430K
;
_publ_section_title_footnote ' ?'
_journal_coeditor_code OG5021
_journal_date_accepted 2007-07-18
_journal_date_recd_electronic 2007-01-24
_journal_issue 5
_journal_name_full 'Acta Crystallographica Section B'
_journal_page_first 683
_journal_page_last 692
_journal_paper_category FA
_journal_paper_doi 10.1107/S0108768107035021
_journal_volume 63
_journal_year 2007
_chemical_formula_moiety 'B6 3-,  Ce 3+'
_chemical_formula_sum 'B6 Ce'
_chemical_formula_weight 204.98
_chemical_name_common 'cerium hexaboride'
_chemical_name_systematic 'cerium hexaboride'
_space_group_IT_number 221
_symmetry_cell_setting cubic
_symmetry_space_group_name_Hall '-P 4 2 3'
_symmetry_space_group_name_H-M 'P m -3 m'
_audit_creation_method ????-??-??
_cell_angle_alpha 90.00
_cell_angle_beta 90.00
_cell_angle_gamma 90.00
_cell_formula_units_Z 1
_cell_length_a 4.14586(8)
_cell_length_b 4.14586(8)
_cell_length_c 4.14586(8)
_cell_measurement_reflns_used 39
_cell_measurement_temperature 430.0(5)
_cell_measurement_theta_max 38.95
_cell_measurement_theta_min 37.65
_cell_volume 71.260(2)
_computing_cell_refinement
;RSLC-3 UNICS system (Sakurai, T. & Kobayashi, K. (1979), Rep. Inst. Phys.
 Chem.
Res. 55, 69-77)
;
_computing_data_collection
;
MXC(MAC Science) and a program IUANGLE by Tanaka
(Tanaka, K.,Kumazawa S., Tsubokawa, M., Maruno, S. &
Shirotani, I. (Acta Cryst., A50, 246-252(1994))
;
_computing_data_reduction ' RDEDIT (K. Tanaka)'
_computing_molecular_graphics 'ORTEP (Johnson, 1965)'
_computing_structure_refinement 'QNTAO (K. Tanaka, 2000)'
_diffrn_ambient_temperature 430
_diffrn_detector_area_resol_mean '1.25x1.25 degrees'
_diffrn_measured_fraction_theta_max 0.94
_diffrn_measurement_device_type 'four-circle diffractometer'
_diffrn_measurement_method 'integrated intensities data fom \w/2\q scans'
_diffrn_radiation_monochromator graphite
_diffrn_radiation_source 'fine-focus rotating anode'
_diffrn_radiation_type ' Mo K\a'
_diffrn_radiation_wavelength 0.71073
_diffrn_reflns_av_R_equivalents 0.06287
_diffrn_reflns_limit_h_max 8
_diffrn_reflns_limit_h_min -9
_diffrn_reflns_limit_k_max 11
_diffrn_reflns_limit_k_min -11
_diffrn_reflns_limit_l_max 11
_diffrn_reflns_limit_l_min -11
_diffrn_reflns_number 990
_diffrn_reflns_theta_max 74.19
_diffrn_reflns_theta_min 4.92
_diffrn_standards_decay_% 0
_diffrn_standards_interval_count 50
_diffrn_standards_number 3
_exptl_absorpt_coefficient_mu 15.63
_exptl_absorpt_correction_T_max 0.48183
_exptl_absorpt_correction_T_min 0.43456
_exptl_absorpt_correction_type sphere
_exptl_absorpt_process_details
;
Transmission cefficient for spheres tabulated in International Table
II(1972) Table 5.3.6B was interpolated with Lagrange's method
 (four point interpolation)
;
_exptl_crystal_colour 'metallic dark purple'
_exptl_crystal_density_diffrn 4.777
_exptl_crystal_description sphere
_exptl_crystal_F_000 88
_exptl_crystal_size_rad 0.037
_refine_diff_density_max 0.57
_refine_diff_density_min -0.70
_refine_ls_extinction_coef '0.334(3) times 10^4^'
_refine_ls_extinction_method 'B-C type 1 Gaussian anisotropic'
_refine_ls_goodness_of_fit_ref 1.1356
_refine_ls_matrix_type full
_refine_ls_number_constraints 24
_refine_ls_number_parameters 38
_refine_ls_number_reflns 702
_refine_ls_number_restraints 0
_refine_ls_R_factor_gt 0.0116
_refine_ls_shift/su_max 0.00105
_refine_ls_shift/su_mean 0.00011
_refine_ls_structure_factor_coef F
_refine_ls_weighting_scheme sigma
_refine_ls_wR_factor_gt 0.0116
_refine_ls_wR_factor_ref 0.015
_reflns_number_gt 170
_reflns_number_total 181
_reflns_threshold_expression F>3.0\s(F)
_cod_data_source_file og5021.cif
_cod_data_source_block global
_cod_original_cell_volume 71.259(4)
_cod_database_code 2102953
_cod_database_fobs_code 2102953

loop_
_symmetry_equiv_pos_as_xyz
'x, y, z'
'z, x, y'
'y, z, x'
'x, z, y'
'y, x, z'
'z, y, x'
'x, -y, -z'
'z, -x, -y'
'y, -z, -x'
'x, -z, -y'
'y, -x, -z'
'z, -y, -x'
'-x, y, -z'
'-z, x, -y'
'-y, z, -x'
'-x, z, -y'
'-y, x, -z'
'-z, y, -x'
'-x, -y, z'
'-z, -x, y'
'-y, -z, x'
'-x, -z, y'
'-y, -x, z'
'-z, -y, x'
'-x, -y, -z'
'-z, -x, -y'
'-y, -z, -x'
'-x, -z, -y'
'-y, -x, -z'
'-z, -y, -x'
'-x, y, z'
'-z, x, y'
'-y, z, x'
'-x, z, y'
'-y, x, z'
'-z, y, x'
'x, -y, z'
'z, -x, y'
'y, -z, x'
'x, -z, y'
'y, -x, z'
'z, -y, x'
'x, y, -z'
'z, x, -y'
'y, z, -x'
'x, z, -y'
'y, x, -z'
'z, y, -x'

loop_
_atom_site_aniso_label
_atom_site_aniso_U_11
_atom_site_aniso_U_22
_atom_site_aniso_U_33
_atom_site_aniso_U_12
_atom_site_aniso_U_13
_atom_site_aniso_U_23
_atom_site_aniso_type_symbol
Ce 0.008430(10) 0.008430(10) 0.008430(10) 0.0 0.0 0.0 Ce
B 0.00607(8) 0.00607(8) 0.00370(12) 0.0 0.0 0.0 B

loop_
_atom_site_type_symbol
_atom_site_label
_atom_site_fract_x
_atom_site_fract_y
_atom_site_fract_z
_atom_site_U_iso_or_equiv
_atom_site_refinement_flags
_atom_site_occupancy
Ce Ce 0.5 0.5 0.5 0.6655(2) S 1.0
B B 0.0 0.0 0.30090(10) 0.417(4) S 1.0

loop_
_atom_type_symbol
_atom_type_description
_atom_type_scat_dispersion_real
_atom_type_scat_dispersion_imag
_atom_type_scat_source
Ce3+ cerium -0.249 2.633
;
Calculated with a program SFRSCF for each atomic orbital
calculated with a program GRASP by Dyall, Grant, Johnson,
Parpia & Plummer (Comp. Phys. Commun. 55, 425-256 (1989))
;
B boron 0.001 0.001
;
Calculated with a program SFMANN for each atomic orbital
from atomic orbitals
by Mann (Loas Alamos Scientific Report, LA3691(1968)).
;

loop_
_geom_angle_atom_site_label_1
_geom_angle_atom_site_label_2
_geom_angle_atom_site_label_3
_geom_angle_site_symmetry_1
_geom_angle_site_symmetry_2
_geom_angle_site_symmetry_3
_geom_angle
_geom_angle_publ_flag
B Ce B 1_555 1_555 7_556 31.458(3) y
B Ce B 1_555 1_555 2_555 33.667(3) y

loop_
_geom_bond_atom_site_label_1
_geom_bond_atom_site_label_2
_geom_bond_site_symmetry_1
_geom_bond_site_symmetry_2
_geom_bond_distance
_geom_bond_publ_flag
Ce B 1_555 1_555 3.0456(2) y
B B 1_555 2_555 1.7640(4) y
B B 1_555 7_556 1.6513(6) y
